data_4325844
loop_
_publ_author_name
'Jian Hu'
'Minh-Hai Nguyen'
'John H. K. Yip'

_publ_section_title
;
 Metallacyclophanes of 1,6-Bis(diphenylphosphino)pyrene: Excimeric
 Emission and Effect of Oxygen on Stability of the Rings
;
_journal_name_full 'Inorganic Chemistry'
_journal_page_first 7429
_journal_page_last 7439
_journal_paper_doi 10.1021/ic102441b
_journal_volume 50
_journal_year 2011
_chemical_formula_sum 'C85 H68 Br2 Cl0 Cu2 I2 O P4'
_chemical_formula_weight 1769.97
_chemical_name_common 3
_chemical_name_systematic
; 
 ? 
;
_space_group_IT_number 14
_symmetry_cell_setting monoclinic
_symmetry_space_group_name_Hall '-P 2ybc'
_symmetry_space_group_name_H-M 'P 1 21/c 1'
_atom_sites_solution_hydrogens geom
_atom_sites_solution_primary direct
_atom_sites_solution_secondary difmap
_audit_creation_method SHELXL-97
_cell_angle_alpha 90.00
_cell_angle_beta 96.866(5)
_cell_angle_gamma 90.00
_cell_formula_units_Z 4
_cell_length_a 12.485(4)
_cell_length_b 16.178(5)
_cell_length_c 39.625(12)
_cell_measurement_reflns_used 2549
_cell_measurement_temperature 293(2)
_cell_measurement_theta_max 18.29
_cell_measurement_theta_min 2.18
_cell_volume 7946(4)
_computing_cell_refinement 'Bruker SMART'
_computing_data_collection 'Bruker SMART'
_computing_data_reduction 'Bruker SAINT'
_computing_molecular_graphics 'Bruker SHELXTL'
_computing_publication_material 'Bruker SHELXTL'
_computing_structure_refinement 'SHELXL-97 (Sheldrick, 1997)'
_computing_structure_solution 'SHELXS-97 (Sheldrick, 1990)'
_diffrn_ambient_temperature 293(2)
_diffrn_measured_fraction_theta_full 0.999
_diffrn_measured_fraction_theta_max 0.999
_diffrn_measurement_device_type 'CCD area detector'
_diffrn_measurement_method 'phi and omega scans'
_diffrn_radiation_monochromator graphite
_diffrn_radiation_source 'fine-focus sealed tube'
_diffrn_radiation_type MoK\a
_diffrn_radiation_wavelength 0.71073
_diffrn_reflns_av_R_equivalents 0.1359
_diffrn_reflns_av_sigmaI/netI 0.1481
_diffrn_reflns_limit_h_max 14
_diffrn_reflns_limit_h_min -9
_diffrn_reflns_limit_k_max 18
_diffrn_reflns_limit_k_min -18
_diffrn_reflns_limit_l_max 45
_diffrn_reflns_limit_l_min -45
_diffrn_reflns_number 37082
_diffrn_reflns_theta_full 24.00
_diffrn_reflns_theta_max 24.00
_diffrn_reflns_theta_min 1.63
_exptl_absorpt_coefficient_mu 2.442
_exptl_absorpt_correction_T_max 0.7923
_exptl_absorpt_correction_T_min 0.4735
_exptl_absorpt_correction_type 'Sadabs, (Sheldrick 2001)'
_exptl_crystal_colour Yellow
_exptl_crystal_density_diffrn 1.479
_exptl_crystal_density_meas 0
_exptl_crystal_description Block
_exptl_crystal_F_000 3520
_exptl_crystal_size_max 0.36
_exptl_crystal_size_mid 0.24
_exptl_crystal_size_min 0.10
_refine_diff_density_max 3.099
_refine_diff_density_min -1.075
_refine_diff_density_rms 0.271
_refine_ls_extinction_coef 0.0074(6)
_refine_ls_extinction_expression Fc^*^=kFc[1+0.001xFc^2^\l^3^/sin(2\q)]^-1/4^
_refine_ls_extinction_method SHELXL
_refine_ls_goodness_of_fit_ref 1.147
_refine_ls_hydrogen_treatment mixed
_refine_ls_matrix_type full
_refine_ls_number_parameters 734
_refine_ls_number_reflns 12474
_refine_ls_number_restraints 47
_refine_ls_restrained_S_all 1.146
_refine_ls_R_factor_all 0.2101
_refine_ls_R_factor_gt 0.1490
_refine_ls_shift/su_max 0.000
_refine_ls_shift/su_mean 0.000
_refine_ls_structure_factor_coef Fsqd
_refine_ls_weighting_details 'calc w=1/[\s^2^(Fo^2^)+(0.1563P)^2^+177.9448P] where P=(Fo^2^+2Fc^2^)/3'
_refine_ls_weighting_scheme calc
_refine_ls_wR_factor_gt 0.3614
_refine_ls_wR_factor_ref 0.3891
_reflns_number_gt 7423
_reflns_number_total 12474
_reflns_threshold_expression >2sigma(I)
_cod_data_source_file ic102441b_si_002_3.cif
_cod_data_source_block 6096
_cod_database_code 4325844

loop_
_symmetry_equiv_pos_as_xyz
'x, y, z'
'-x, y+1/2, -z+1/2'
'-x, -y, -z'
'x, -y-1/2, z-1/2'

loop_
_atom_site_label
_atom_site_type_symbol
_atom_site_fract_x
_atom_site_fract_y
_atom_site_fract_z
_atom_site_U_iso_or_equiv
_atom_site_adp_type
_atom_site_occupancy
_atom_site_symmetry_multiplicity
_atom_site_calc_flag
_atom_site_refinement_flags
_atom_site_disorder_assembly
_atom_site_disorder_group
C4Z C 0.191(2) 0.967(3) 0.0338(9) 0.123(6) Uani 1 1 d D . .
H4Z1 H 0.1570 0.9517 0.0117 0.184 Uiso 1 1 calc R . .
H4Z2 H 0.1781 1.0244 0.0378 0.184 Uiso 1 1 calc R . .
H4Z3 H 0.1614 0.9342 0.0507 0.184 Uiso 1 1 calc R . .
C3Z C 0.309(3) 0.9518(19) 0.0358(10) 0.123(6) Uani 1 1 d D . .
H3Z1 H 0.3444 0.9935 0.0234 0.147 Uiso 1 1 calc R . .
H3Z2 H 0.3427 0.9508 0.0592 0.147 Uiso 1 1 calc R . .
O1Z O 0.3139(19) 0.8723(16) 0.0203(6) 0.123(6) Uani 1 1 d D . .
C2Z C 0.420(2) 0.845(2) 0.0182(10) 0.123(6) Uani 1 1 d D . .
H2Z1 H 0.4638 0.8487 0.0401 0.147 Uiso 1 1 calc R . .
H2Z2 H 0.4539 0.8769 0.0017 0.147 Uiso 1 1 calc R . .
C1Z C 0.405(3) 0.754(2) 0.0068(9) 0.123(6) Uani 1 1 d D . .
H1Z1 H 0.4429 0.7187 0.0236 0.184 Uiso 1 1 calc R . .
H1Z2 H 0.4334 0.7468 -0.0145 0.184 Uiso 1 1 calc R . .
H1Z3 H 0.3298 0.7406 0.0041 0.184 Uiso 1 1 calc R . .
C1SB C 0.609(12) 1.072(10) 0.128(4) 0.150 Uiso 0.25 1 d PD A 2
H1S1 H 0.5595 1.1180 0.1285 0.180 Uiso 0.25 1 calc PR A 2
H1S2 H 0.6565 1.0728 0.1495 0.180 Uiso 0.25 1 calc PR A 2
Br4 Br 0.5272(16) 0.9709(15) 0.1260(6) 0.136(7) Uani 0.25 1 d PD A 2
Br5 Br 0.6929(12) 1.0854(10) 0.0913(6) 0.137(7) Uani 0.25 1 d PD A 2
C1SA C 0.714(9) 0.770(6) 0.050(2) 0.150 Uiso 0.35 1 d PD A .
H1S3 H 0.6580 0.7764 0.0314 0.180 Uiso 0.35 1 calc PR . .
H1S4 H 0.7584 0.7225 0.0456 0.180 Uiso 0.35 1 calc PR . .
Br3 Br 0.8081(17) 0.8755(9) 0.0566(4) 0.178(8) Uani 0.35 1 d PD . .
C1S C 0.664(6) 0.855(4) 0.127(2) 0.13(3) Uiso 0.40 1 d PD A .
H1S5 H 0.7003 0.8399 0.1490 0.153 Uiso 0.40 1 calc PR . .
H1S6 H 0.7052 0.8978 0.1172 0.153 Uiso 0.40 1 calc PR . .
Br2 Br 0.5085(8) 0.8954(12) 0.1308(3) 0.139(5) Uani 0.40 1 d PD . .
Br1 Br 0.6482(6) 0.7525(5) 0.0951(2) 0.157(3) Uani 0.75 1 d PD . .
Cu1 Cu -0.02609(18) 0.85132(14) 0.19096(6) 0.0372(7) Uani 1 1 d . . .
Cu1B Cu 0.34195(18) 0.32664(15) 0.08415(6) 0.0363(7) Uani 1 1 d . B .
P1 P -0.0868(4) 0.7315(3) 0.21146(13) 0.0338(12) Uani 1 1 d . . .
P2 P 0.2027(4) 0.3907(4) 0.05206(13) 0.0403(13) Uani 1 1 d . . .
P1B P 0.1330(4) 0.8788(3) 0.17077(13) 0.0326(11) Uani 1 1 d . . .
P2B P 0.4478(4) 0.3611(3) 0.13281(12) 0.0301(11) Uani 1 1 d . . .
I1 I -0.14889(11) 0.97034(9) 0.20247(4) 0.0516(5) Uani 1 1 d . . .
I1B I 0.39903(14) 0.19402(11) 0.05755(5) 0.0727(7) Uani 1 1 d . . .
C1 C -0.0411(13) 0.6343(13) 0.1937(5) 0.039(5) Uani 1 1 d . . .
C2 C -0.0176(13) 0.5658(12) 0.2139(5) 0.036(5) Uani 1 1 d . . .
H2 H -0.0327 0.5681 0.2363 0.043 Uiso 1 1 calc R . .
C3 C 0.0266(13) 0.4946(12) 0.2031(5) 0.036(5) Uani 1 1 d . . .
H3 H 0.0407 0.4501 0.2178 0.044 Uiso 1 1 calc R . .
C3A C 0.0502(13) 0.4897(12) 0.1693(5) 0.032(4) Uani 1 1 d . B .
C4 C 0.0980(13) 0.4174(12) 0.1561(5) 0.034(5) Uani 1 1 d . . .
H4 H 0.1116 0.3716 0.1701 0.041 Uiso 1 1 calc R . .
C5 C 0.1237(16) 0.4140(12) 0.1241(5) 0.041(5) Uani 1 1 d . B .
H5 H 0.1508 0.3651 0.1161 0.050 Uiso 1 1 calc R . .
C5A C 0.1100(13) 0.4845(12) 0.1019(5) 0.038(5) Uani 1 1 d . . .
C6 C 0.1431(18) 0.4808(13) 0.0687(5) 0.046(5) Uani 1 1 d . B .
C7 C 0.1228(17) 0.5537(12) 0.0482(6) 0.047(5) Uani 1 1 d . . .
H7 H 0.1423 0.5543 0.0263 0.056 Uiso 1 1 calc R B .
C8 C 0.0747(18) 0.6233(14) 0.0604(5) 0.049(6) Uani 1 1 d . B .
H8 H 0.0660 0.6700 0.0467 0.059 Uiso 1 1 calc R . .
C8A C 0.0396(14) 0.6259(14) 0.0918(5) 0.042(5) Uani 1 1 d . . .
C9 C -0.0177(15) 0.6959(12) 0.1032(5) 0.040(5) Uani 1 1 d . B .
H9 H -0.0345 0.7407 0.0888 0.047 Uiso 1 1 calc R . .
C10 C -0.0475(16) 0.6960(11) 0.1360(5) 0.038(5) Uani 1 1 d . . .
H10 H -0.0858 0.7414 0.1425 0.046 Uiso 1 1 calc R B .
C1B C 0.2053(13) 0.7991(11) 0.1483(5) 0.031(4) Uani 1 1 d . . .
C2B C 0.2267(16) 0.8135(12) 0.1156(4) 0.036(5) Uani 1 1 d . . .
H2B H 0.2048 0.8630 0.1050 0.043 Uiso 1 1 calc R . .
C3B C 0.2812(16) 0.7548(12) 0.0979(5) 0.037(5) Uani 1 1 d . . .
H3B H 0.2948 0.7667 0.0759 0.045 Uiso 1 1 calc R . .
C4B C 0.3727(14) 0.6200(12) 0.0954(6) 0.039(5) Uani 1 1 d . . .
H4B H 0.3931 0.6321 0.0741 0.047 Uiso 1 1 calc R . .
C5B C 0.3972(13) 0.5467(11) 0.1098(4) 0.027(4) Uani 1 1 d . B .
H5B H 0.4322 0.5081 0.0976 0.033 Uiso 1 1 calc R . .
C6B C 0.3978(13) 0.4434(10) 0.1587(4) 0.026(4) Uani 1 1 d . B .
C7B C 0.3732(13) 0.4292(11) 0.1909(5) 0.031(4) Uani 1 1 d . . .
H7B H 0.3878 0.3773 0.2004 0.037 Uiso 1 1 calc R B .
C8B C 0.3270(14) 0.4893(12) 0.2102(5) 0.034(5) Uani 1 1 d . B .
H8B H 0.3158 0.4789 0.2326 0.041 Uiso 1 1 calc R . .
C9B C 0.2464(13) 0.6297(12) 0.2131(5) 0.035(5) Uani 1 1 d . B .
H9B H 0.2339 0.6199 0.2354 0.042 Uiso 1 1 calc R . .
C10A C -0.0243(12) 0.6332(10) 0.1597(5) 0.026(4) Uani 1 1 d . B .
C10B C 0.2160(13) 0.7026(9) 0.1986(5) 0.028(4) Uani 1 1 d . . .
H10B H 0.1798 0.7403 0.2109 0.033 Uiso 1 1 calc R . .
C3C C 0.3159(16) 0.6787(12) 0.1124(5) 0.036(5) Uani 1 1 d . B .
C5C C 0.3731(13) 0.5245(12) 0.1425(5) 0.034(5) Uani 1 1 d . . .
C8C C 0.2984(14) 0.5652(10) 0.1948(4) 0.024(4) Uani 1 1 d . . .
C10C C 0.2375(13) 0.7240(11) 0.1649(4) 0.031(4) Uani 1 1 d . B .
C15 C 0.0266(13) 0.5590(11) 0.1473(5) 0.031(4) Uani 1 1 d . . .
C16 C 0.0594(15) 0.5551(11) 0.1135(5) 0.032(4) Uani 1 1 d . B .
C15B C 0.2932(13) 0.6642(10) 0.1466(5) 0.028(4) Uani 1 1 d . . .
C16B C 0.3204(13) 0.5857(12) 0.1616(5) 0.037(5) Uani 1 1 d . B .
C1D C -0.0385(3) 0.7238(3) 0.25755(10) 0.031(4) Uani 1 1 d G . .
C2D C -0.0924(4) 0.6768(3) 0.27956(11) 0.051(6) Uani 1 1 d G . .
H2D H -0.1540 0.6474 0.2713 0.061 Uiso 1 1 calc R . .
C3D C -0.0542(4) 0.6737(3) 0.31396(11) 0.057(6) Uani 1 1 d G . .
H3D H -0.0903 0.6423 0.3287 0.068 Uiso 1 1 calc R . .
C4D C 0.0378(4) 0.7177(3) 0.32635(10) 0.071(8) Uani 1 1 d G . .
H4D H 0.0633 0.7156 0.3494 0.085 Uiso 1 1 calc R . .
C5D C 0.0917(4) 0.7647(3) 0.30434(10) 0.066(7) Uani 1 1 d G . .
H5D H 0.1533 0.7941 0.3126 0.079 Uiso 1 1 calc R . .
C6D C 0.0535(4) 0.7678(3) 0.26994(10) 0.047(5) Uani 1 1 d G . .
H6D H 0.0896 0.7992 0.2552 0.057 Uiso 1 1 calc R . .
C1E C 0.1250(4) 0.9690(2) 0.14226(12) 0.034(4) Uani 1 1 d G . .
C2E C 0.0253(4) 0.9897(2) 0.12485(13) 0.058(6) Uani 1 1 d G . .
H2E H -0.0360 0.9602 0.1287 0.069 Uiso 1 1 calc R . .
C3E C 0.0172(5) 1.0544(2) 0.10163(14) 0.085(11) Uani 1 1 d G . .
H3E H -0.0495 1.0683 0.0900 0.102 Uiso 1 1 calc R . .
C4E C 0.1088(5) 1.0985(2) 0.09581(15) 0.106(13) Uani 1 1 d G . .
H4E H 0.1034 1.1418 0.0803 0.128 Uiso 1 1 calc R . .
C5E C 0.2085(5) 1.0778(2) 0.11322(15) 0.068(7) Uani 1 1 d G . .
H5E H 0.2698 1.1072 0.1093 0.082 Uiso 1 1 calc R . .
C6E C 0.2166(4) 1.0130(2) 0.13644(13) 0.054(6) Uani 1 1 d G . .
H6E H 0.2833 0.9991 0.1481 0.065 Uiso 1 1 calc R . .
C1F C 0.2327(4) 0.9141(2) 0.20622(11) 0.037(5) Uani 1 1 d G . .
C2F C 0.1927(4) 0.9572(2) 0.23236(12) 0.043(5) Uani 1 1 d G . .
H2F H 0.1186 0.9640 0.2322 0.051 Uiso 1 1 calc R . .
C3F C 0.2632(4) 0.9900(3) 0.25876(13) 0.048(6) Uani 1 1 d G . .
H3F H 0.2365 1.0188 0.2763 0.057 Uiso 1 1 calc R . .
C4F C 0.3739(4) 0.9797(3) 0.25901(13) 0.048(5) Uani 1 1 d G . .
H4F H 0.4211 1.0017 0.2767 0.057 Uiso 1 1 calc R . .
C5F C 0.4139(4) 0.9366(3) 0.23287(13) 0.045(5) Uani 1 1 d G . .
H5F H 0.4879 0.9298 0.2330 0.054 Uiso 1 1 calc R . .
C6F C 0.3433(3) 0.9038(2) 0.20647(12) 0.040(5) Uani 1 1 d G . .
H6F H 0.3701 0.8750 0.1890 0.048 Uiso 1 1 calc R . .
C1G C 0.0827(4) 0.3265(3) 0.03916(11) 0.046(5) Uani 1 1 d G B .
C2G C -0.0225(4) 0.3524(3) 0.04118(12) 0.064(7) Uani 1 1 d G . .
H2G H -0.0352 0.4032 0.0509 0.077 Uiso 1 1 calc R B .
C3G C -0.1087(4) 0.3023(3) 0.02864(13) 0.095(12) Uani 1 1 d G B .
H3G H -0.1790 0.3196 0.0300 0.114 Uiso 1 1 calc R . .
C4G C -0.0896(4) 0.2263(3) 0.01408(14) 0.066(7) Uani 1 1 d G . .
H4G H -0.1473 0.1929 0.0057 0.079 Uiso 1 1 calc R B .
C5G C 0.0156(4) 0.2004(3) 0.01207(14) 0.075(8) Uani 1 1 d G B .
H5G H 0.0283 0.1496 0.0023 0.090 Uiso 1 1 calc R . .
C6G C 0.1017(4) 0.2505(3) 0.02461(12) 0.063(7) Uani 1 1 d G . .
H6G H 0.1721 0.2332 0.0233 0.076 Uiso 1 1 calc R B .
C1H C 0.2493(4) 0.4330(3) 0.01317(9) 0.047(10) Uani 0.55 1 d PGU B 1
C2H C 0.1873(4) 0.4160(3) -0.01756(10) 0.072(13) Uani 0.55 1 d PGU B 1
H2H H 0.1250 0.3843 -0.0179 0.087 Uiso 0.55 1 calc PR B 1
C3H C 0.2184(5) 0.4463(4) -0.04774(9) 0.073(14) Uani 0.55 1 d PGU B 1
H3H H 0.1769 0.4349 -0.0683 0.087 Uiso 0.55 1 calc PR B 1
C4H C 0.3114(5) 0.4937(4) -0.04720(9) 0.069(13) Uani 0.55 1 d PGU B 1
H4H H 0.3322 0.5140 -0.0674 0.082 Uiso 0.55 1 calc PR B 1
C5H C 0.3734(5) 0.5107(3) -0.01647(10) 0.097(17) Uani 0.55 1 d PGU B 1
H5H H 0.4357 0.5424 -0.0161 0.116 Uiso 0.55 1 calc PR B 1
C6H C 0.3424(4) 0.4804(3) 0.01371(10) 0.11(2) Uani 0.55 1 d PGU B 1
H6H H 0.3839 0.4918 0.0343 0.136 Uiso 0.55 1 calc PR B 1
C1HB C 0.2520(4) 0.4190(3) 0.01119(10) 0.035 Uiso 0.45 1 d PG B 2
C2HB C 0.1814(4) 0.4267(3) -0.01854(9) 0.050 Uiso 0.45 1 d PG B 2
H2HB H 0.1075 0.4220 -0.0179 0.060 Uiso 0.45 1 calc PR B 2
C3HB C 0.2214(5) 0.4413(4) -0.04926(9) 0.060 Uiso 0.45 1 d PG B 2
H3HB H 0.1742 0.4465 -0.0692 0.072 Uiso 0.45 1 calc PR B 2
C4HB C 0.3320(5) 0.4483(4) -0.05024(10) 0.070 Uiso 0.45 1 d PG B 2
H4HB H 0.3587 0.4581 -0.0708 0.084 Uiso 0.45 1 calc PR B 2
C5HB C 0.4025(5) 0.4406(3) -0.02050(10) 0.060 Uiso 0.45 1 d PG B 2
H5HB H 0.4765 0.4453 -0.0212 0.072 Uiso 0.45 1 calc PR B 2
C6HB C 0.3626(4) 0.4260(3) 0.01022(10) 0.050 Uiso 0.45 1 d PG B 2
H6HB H 0.4098 0.4209 0.0301 0.060 Uiso 0.45 1 calc PR B 2
C1I C 0.4724(4) 0.2754(2) 0.16361(12) 0.044(5) Uani 1 1 d G B .
C2I C 0.3903(4) 0.2183(2) 0.16582(13) 0.055(6) Uani 1 1 d G . .
H2I H 0.3245 0.2244 0.1523 0.066 Uiso 1 1 calc R B .
C3I C 0.4063(5) 0.1522(2) 0.18824(14) 0.080(9) Uani 1 1 d G B .
H3I H 0.3514 0.1140 0.1897 0.097 Uiso 1 1 calc R . .
C4I C 0.5046(5) 0.1431(3) 0.20845(14) 0.076(8) Uani 1 1 d G . .
H4I H 0.5153 0.0988 0.2235 0.092 Uiso 1 1 calc R B .
C5I C 0.5867(4) 0.2001(3) 0.20624(14) 0.072(8) Uani 1 1 d G B .
H5I H 0.6524 0.1940 0.2198 0.087 Uiso 1 1 calc R . .
C6I C 0.5706(4) 0.2662(3) 0.18383(13) 0.068(8) Uani 1 1 d G . .
H6I H 0.6256 0.3044 0.1824 0.082 Uiso 1 1 calc R B .
C1J C 0.5870(3) 0.3877(3) 0.12611(12) 0.034(4) Uani 1 1 d G B .
C2J C 0.6384(3) 0.3333(3) 0.10614(13) 0.035(5) Uani 1 1 d G . .
H2J H 0.5997 0.2905 0.0947 0.042 Uiso 1 1 calc R B .
C3J C 0.7475(3) 0.3429(3) 0.10324(15) 0.063(7) Uani 1 1 d G B .
H3J H 0.7819 0.3066 0.0899 0.076 Uiso 1 1 calc R . .
C4J C 0.8053(3) 0.4069(3) 0.12032(15) 0.048(5) Uani 1 1 d G . .
H4J H 0.8783 0.4133 0.1184 0.058 Uiso 1 1 calc R B .
C5J C 0.7539(3) 0.4612(3) 0.14029(14) 0.042(5) Uani 1 1 d G B .
H5J H 0.7926 0.5040 0.1517 0.050 Uiso 1 1 calc R . .
C6J C 0.6448(3) 0.4516(3) 0.14318(12) 0.035(5) Uani 1 1 d G . .
H6J H 0.6104 0.4880 0.1565 0.042 Uiso 1 1 calc R B .
C1K C -0.2352(3) 0.7232(3) 0.20817(12) 0.048(6) Uani 1 1 d G . .
C2K C -0.2916(3) 0.6771(3) 0.18230(13) 0.052(6) Uani 1 1 d G . .
H2K H -0.2544 0.6488 0.1669 0.063 Uiso 1 1 calc R . .
C3K C -0.4035(3) 0.6732(3) 0.17947(15) 0.059(6) Uani 1 1 d G . .
H3K H -0.4413 0.6423 0.1622 0.071 Uiso 1 1 calc R . .
C4K C -0.4590(3) 0.7155(4) 0.20249(16) 0.055(6) Uani 1 1 d G . .
H4K H -0.5339 0.7128 0.2006 0.067 Uiso 1 1 calc R . .
C5K C -0.4026(3) 0.7616(4) 0.22836(15) 0.048(5) Uani 1 1 d G . .
H5K H -0.4398 0.7899 0.2438 0.057 Uiso 1 1 calc R . .
C6K C -0.2907(3) 0.7655(3) 0.23119(14) 0.044(5) Uani 1 1 d G . .
H6K H -0.2529 0.7964 0.2485 0.053 Uiso 1 1 calc R . .

loop_
_atom_site_aniso_label
_atom_site_aniso_U_11
_atom_site_aniso_U_22
_atom_site_aniso_U_33
_atom_site_aniso_U_23
_atom_site_aniso_U_13
_atom_site_aniso_U_12
C4Z 0.116(11) 0.148(14) 0.109(11) -0.045(10) 0.035(10) -0.036(12)
C3Z 0.116(11) 0.148(14) 0.109(11) -0.045(10) 0.035(10) -0.036(12)
O1Z 0.116(11) 0.148(14) 0.109(11) -0.045(10) 0.035(10) -0.036(12)
C2Z 0.116(11) 0.148(14) 0.109(11) -0.045(10) 0.035(10) -0.036(12)
C1Z 0.116(11) 0.148(14) 0.109(11) -0.045(10) 0.035(10) -0.036(12)
Br4 0.097(12) 0.137(16) 0.175(19) -0.021(15) 0.025(12) 0.015(12)
Br5 0.080(9) 0.102(11) 0.23(2) -0.013(12) 0.039(11) 0.053(9)
Br3 0.27(2) 0.131(11) 0.139(11) 0.013(9) 0.030(12) 0.122(13)
Br2 0.063(5) 0.250(17) 0.110(8) 0.043(10) 0.036(5) 0.020(8)
Br1 0.152(6) 0.145(6) 0.172(6) 0.034(5) 0.006(5) 0.015(5)
Cu1 0.0278(12) 0.0297(13) 0.0551(16) -0.0046(11) 0.0086(11) -0.0022(10)
Cu1B 0.0264(12) 0.0406(14) 0.0414(14) -0.0051(11) 0.0017(10) 0.0038(10)
P1 0.023(2) 0.030(3) 0.048(3) -0.005(2) 0.004(2) -0.005(2)
P2 0.029(3) 0.053(3) 0.038(3) -0.007(3) 0.002(2) -0.001(2)
P1B 0.026(2) 0.030(3) 0.042(3) -0.001(2) 0.005(2) 0.002(2)
P2B 0.021(2) 0.032(3) 0.037(3) -0.003(2) 0.000(2) -0.001(2)
I1 0.0427(8) 0.0437(9) 0.0690(11) -0.0025(7) 0.0095(7) 0.0105(7)
I1B 0.0567(10) 0.0692(12) 0.0903(14) -0.0327(10) 0.0003(9) 0.0103(9)
C1 0.016(9) 0.047(12) 0.055(13) -0.003(10) 0.014(9) -0.001(8)
C2 0.014(8) 0.037(11) 0.060(13) 0.012(10) 0.015(9) -0.012(8)
C3 0.012(8) 0.043(12) 0.057(13) 0.014(10) 0.014(9) 0.002(8)
C3A 0.017(8) 0.042(11) 0.035(11) -0.009(9) -0.005(8) -0.004(8)
C4 0.013(8) 0.039(11) 0.048(13) 0.001(9) -0.005(8) -0.005(8)
C5 0.042(11) 0.036(11) 0.045(13) -0.015(10) 0.003(10) 0.006(9)
C5A 0.011(8) 0.044(12) 0.057(13) -0.002(10) -0.001(8) 0.004(8)
C6 0.057(13) 0.050(13) 0.030(11) 0.022(10) -0.001(10) 0.015(11)
C7 0.053(13) 0.041(12) 0.046(13) -0.020(10) -0.001(10) -0.019(10)
C8 0.056(14) 0.044(13) 0.047(13) 0.010(11) 0.003(11) -0.003(11)
C8A 0.014(8) 0.079(16) 0.031(11) -0.006(11) 0.002(8) -0.007(10)
C9 0.041(11) 0.034(11) 0.039(12) -0.004(9) -0.012(9) 0.006(9)
C10 0.041(11) 0.013(9) 0.059(14) -0.009(9) 0.001(10) -0.005(8)
C1B 0.020(9) 0.039(11) 0.032(10) -0.009(9) 0.000(8) -0.009(8)
C2B 0.050(12) 0.038(11) 0.019(10) -0.009(8) 0.001(9) -0.013(9)
C3B 0.048(12) 0.041(11) 0.025(10) 0.010(9) 0.015(9) 0.013(10)
C4B 0.026(10) 0.032(11) 0.060(13) -0.002(10) 0.005(9) -0.014(9)
C5B 0.020(8) 0.028(10) 0.036(11) -0.022(8) 0.011(8) 0.004(7)
C6B 0.020(8) 0.021(9) 0.034(10) 0.000(8) -0.010(8) 0.008(7)
C7B 0.019(9) 0.024(9) 0.052(12) -0.004(9) 0.010(8) -0.006(7)
C8B 0.029(10) 0.047(12) 0.026(10) 0.017(9) 0.008(8) -0.008(9)
C9B 0.020(9) 0.046(12) 0.038(11) -0.006(9) 0.004(8) -0.018(9)
C10A 0.007(7) 0.025(9) 0.046(12) -0.006(8) -0.001(7) -0.002(7)
C10B 0.024(9) 0.005(8) 0.052(12) -0.005(8) -0.001(8) -0.002(7)
C3C 0.042(11) 0.035(11) 0.031(11) -0.002(9) 0.013(9) -0.004(9)
C5C 0.012(8) 0.039(11) 0.048(12) -0.016(9) -0.007(8) -0.007(8)
C8C 0.031(9) 0.026(9) 0.015(9) -0.004(7) 0.004(7) -0.001(8)
C10C 0.022(9) 0.037(11) 0.031(10) -0.002(9) -0.003(8) -0.017(8)
C15 0.021(9) 0.033(10) 0.037(11) 0.002(9) 0.000(8) -0.008(8)
C16 0.034(10) 0.028(10) 0.033(11) -0.003(8) 0.000(9) -0.009(8)
C15B 0.015(8) 0.014(8) 0.052(12) -0.010(8) -0.002(8) 0.000(7)
C16B 0.011(8) 0.039(11) 0.060(13) 0.003(10) 0.003(9) 0.005(8)
C1D 0.023(9) 0.032(10) 0.038(11) -0.012(9) 0.004(8) 0.001(8)
C2D 0.050(13) 0.039(12) 0.062(15) -0.006(11) -0.006(11) 0.000(10)
C3D 0.075(17) 0.037(12) 0.055(15) -0.006(11) -0.010(13) -0.001(12)
C4D 0.081(19) 0.10(2) 0.034(13) -0.014(14) 0.015(13) 0.008(17)
C5D 0.034(12) 0.09(2) 0.068(17) -0.035(15) 0.002(12) 0.008(13)
C6D 0.040(12) 0.058(14) 0.045(13) 0.000(11) 0.010(10) -0.007(10)
C1E 0.037(10) 0.017(9) 0.045(11) 0.003(8) -0.011(9) 0.003(8)
C2E 0.059(15) 0.054(15) 0.062(15) 0.005(12) 0.018(12) 0.014(12)
C3E 0.17(3) 0.052(16) 0.038(14) 0.003(12) 0.017(17) 0.065(19)
C4E 0.18(4) 0.050(18) 0.09(2) 0.032(17) 0.04(3) 0.01(2)
C5E 0.084(19) 0.073(18) 0.051(15) 0.013(14) 0.022(14) -0.011(15)
C6E 0.082(17) 0.032(12) 0.048(13) 0.000(10) 0.010(12) -0.021(12)
C1F 0.030(10) 0.035(11) 0.046(12) -0.015(9) 0.004(9) -0.006(9)
C2F 0.022(9) 0.038(12) 0.066(14) -0.018(11) -0.003(10) 0.003(9)
C3F 0.052(13) 0.052(13) 0.043(12) -0.024(10) 0.018(10) 0.018(11)
C4F 0.028(10) 0.053(13) 0.058(14) 0.007(11) -0.009(10) 0.005(10)
C5F 0.031(11) 0.039(11) 0.066(15) 0.003(11) 0.003(10) 0.007(9)
C6F 0.045(12) 0.040(11) 0.036(11) 0.002(9) 0.003(10) -0.008(10)
C1G 0.056(14) 0.044(13) 0.036(12) 0.004(10) -0.007(10) -0.016(11)
C2G 0.034(12) 0.11(2) 0.054(15) -0.031(14) 0.013(11) -0.005(13)
C3G 0.048(15) 0.18(4) 0.056(17) 0.03(2) 0.006(13) -0.05(2)
C4G 0.055(15) 0.080(19) 0.060(16) 0.002(14) -0.008(13) -0.029(14)
C5G 0.08(2) 0.070(18) 0.069(18) 0.020(15) -0.004(15) -0.011(16)
C6G 0.022(10) 0.085(19) 0.085(18) -0.013(15) 0.011(11) 0.001(12)
C1H 0.031(16) 0.06(2) 0.06(2) -0.015(17) 0.024(16) -0.002(16)
C2H 0.05(2) 0.10(3) 0.07(2) 0.01(2) 0.014(19) -0.02(2)
C3H 0.08(2) 0.07(2) 0.07(2) 0.007(19) -0.03(2) -0.01(2)
C4H 0.07(2) 0.09(2) 0.05(2) 0.015(19) 0.005(18) -0.01(2)
C5H 0.07(3) 0.13(3) 0.09(3) 0.03(2) 0.01(2) -0.01(2)
C6H 0.09(3) 0.14(3) 0.12(3) 0.00(3) 0.03(2) 0.00(2)
C1I 0.044(12) 0.067(15) 0.025(10) 0.004(10) 0.016(9) 0.004(11)
C2I 0.065(15) 0.031(12) 0.065(15) -0.009(11) -0.008(12) -0.010(11)
C3I 0.073(19) 0.11(2) 0.053(16) 0.001(16) -0.007(14) -0.030(18)
C4I 0.11(2) 0.034(13) 0.09(2) 0.023(13) 0.014(18) 0.016(14)
C5I 0.068(17) 0.082(19) 0.064(17) 0.024(15) -0.005(14) 0.017(15)
C6I 0.035(12) 0.056(15) 0.11(2) 0.024(15) -0.002(14) -0.009(11)
C1J 0.027(9) 0.031(10) 0.044(11) 0.021(9) 0.009(9) 0.008(8)
C2J 0.034(10) 0.014(9) 0.058(13) -0.025(9) 0.009(9) -0.007(8)
C3J 0.039(12) 0.072(17) 0.085(18) -0.011(14) 0.035(13) 0.011(12)
C4J 0.031(11) 0.056(14) 0.059(14) 0.003(11) 0.009(10) -0.010(10)
C5J 0.018(9) 0.052(13) 0.055(13) 0.002(11) 0.005(9) 0.002(9)
C6J 0.030(10) 0.040(11) 0.038(11) -0.011(9) 0.013(9) -0.002(9)
C1K 0.032(11) 0.025(10) 0.085(17) 0.018(11) -0.001(11) 0.007(9)
C2K 0.037(12) 0.055(14) 0.063(15) -0.024(12) -0.004(11) 0.005(11)
C3K 0.037(12) 0.058(15) 0.077(17) -0.016(13) -0.012(12) 0.018(11)
C4K 0.029(11) 0.052(14) 0.083(17) 0.003(13) -0.008(11) 0.012(10)
C5K 0.030(11) 0.057(14) 0.056(14) -0.009(11) 0.006(10) 0.012(10)
C6K 0.040(11) 0.052(13) 0.042(12) -0.021(10) 0.007(10) 0.003(10)

loop_
_atom_type_symbol
_atom_type_description
_atom_type_scat_dispersion_real
_atom_type_scat_dispersion_imag
_atom_type_scat_source
C C 0.0033 0.0016 'International Tables Vol C Tables 4.2.6.8 and 6.1.1.4'
H H 0.0000 0.0000 'International Tables Vol C Tables 4.2.6.8 and 6.1.1.4'
P P 0.1023 0.0942 'International Tables Vol C Tables 4.2.6.8 and 6.1.1.4'
Cu Cu 0.3201 1.2651 'International Tables Vol C Tables 4.2.6.8 and 6.1.1.4'
I I -0.4742 1.8119 'International Tables Vol C Tables 4.2.6.8 and 6.1.1.4'
Br Br -0.2901 2.4595 'International Tables Vol C Tables 4.2.6.8 and 6.1.1.4'
Cl Cl 0.1484 0.1585 'International Tables Vol C Tables 4.2.6.8 and 6.1.1.4'
O O 0.0106 0.0060 'International Tables Vol C Tables 4.2.6.8 and 6.1.1.4'

loop_
_geom_angle_atom_site_label_1
_geom_angle_atom_site_label_2
_geom_angle_atom_site_label_3
_geom_angle
O1Z C3Z C4Z 102(3)
C2Z O1Z C3Z 113(2)
O1Z C2Z C1Z 104(3)
Br5 C1SB Br4 113(9)
Br2 Br4 C1SB 157(6)
Br1 C1SA Br3 107(4)
Br2 C1S Br1 106(4)
Br4 Br2 C1S 96(3)
C1SA Br1 C1S 113(3)
P1 Cu1 P1B 129.6(2)
P1 Cu1 I1 110.47(15)
P1B Cu1 I1 119.18(16)
P2B Cu1B P2 133.6(2)
P2B Cu1B I1B 113.39(15)
P2 Cu1B I1B 112.81(17)
C1 P1 C1K 105.4(6)
C1 P1 C1D 103.9(7)
C1K P1 C1D 105.6(3)
C1 P1 Cu1 117.5(6)
C1K P1 Cu1 114.3(3)
C1D P1 Cu1 109.0(3)
C6 P2 C1H 101.0(7)
C6 P2 C1G 101.5(8)
C1H P2 C1G 107.7(3)
C6 P2 C1HB 108.3(7)
C1H P2 C1HB 7.5
C1G P2 C1HB 103.9(3)
C6 P2 Cu1B 119.1(7)
C1H P2 Cu1B 109.9(3)
C1G P2 Cu1B 116.0(3)
C1HB P2 Cu1B 106.8(3)
C1E P1B C1F 101.8(3)
C1E P1B C1B 104.4(6)
C1F P1B C1B 104.9(6)
C1E P1B Cu1 112.6(3)
C1F P1B Cu1 109.2(3)
C1B P1B Cu1 121.8(6)
C6B P2B C1J 107.5(6)
C6B P2B C1I 102.5(6)
C1J P2B C1I 100.7(3)
C6B P2B Cu1B 116.7(5)
C1J P2B Cu1B 113.5(3)
C1I P2B Cu1B 114.2(3)
C2 C1 C10A 120.4(18)
C2 C1 P1 121.3(16)
C10A C1 P1 118.1(15)
C3 C2 C1 124.2(19)
C2 C3 C3A 118.9(18)
C3 C3A C15 119.0(17)
C3 C3A C4 122.4(18)
C15 C3A C4 118.6(16)
C5 C4 C3A 122.2(19)
C4 C5 C5A 121.3(18)
C16 C5A C6 121.7(18)
C16 C5A C5 118.0(18)
C6 C5A C5 120.3(17)
C5A C6 C7 115.8(19)
C5A C6 P2 123.4(14)
C7 C6 P2 120.8(15)
C8 C7 C6 122(2)
C8A C8 C7 123(2)
C8 C8A C16 118(2)
C8 C8A C9 122(2)
C16 C8A C9 119.6(17)
C10 C9 C8A 119.5(18)
C10A C10 C9 124.9(18)
C2B C1B C10C 120.5(17)
C2B C1B P1B 119.6(15)
C10C C1B P1B 119.8(13)
C1B C2B C3B 121.1(18)
C2B C3B C3C 122.2(17)
C5B C4B C3C 119.9(19)
C4B C5B C5C 123.7(16)
C7B C6B C5C 119.8(16)
C7B C6B P2B 121.9(13)
C5C C6B P2B 118.0(13)
C6B C7B C8B 123.0(17)
C8C C8B C7B 118.2(16)
C10B C9B C8C 122.3(17)
C1 C10A C10 127.1(17)
C1 C10A C15 117.2(16)
C10 C10A C15 115.7(16)
C9B C10B C10C 122.2(17)
C3B C3C C4B 123.1(17)
C3B C3C C15B 116.3(16)
C4B C3C C15B 120.6(17)
C5B C5C C16B 117.8(17)
C5B C5C C6B 124.7(16)
C16B C5C C6B 117.6(17)
C8B C8C C16B 122.8(16)
C8B C8C C9B 121.1(15)
C16B C8C C9B 116.0(16)
C1B C10C C10B 124.4(17)
C1B C10C C15B 117.9(16)
C10B C10C C15B 117.6(16)
C3A C15 C16 118.0(16)
C3A C15 C10A 120.2(16)
C16 C15 C10A 121.8(16)
C5A C16 C8A 120.2(17)
C5A C16 C15 121.7(17)
C8A C16 C15 118.2(17)
C16B C15B C3C 118.3(16)
C16B C15B C10C 119.6(17)
C3C C15B C10C 121.9(16)
C8C C16B C15B 122.2(17)
C8C C16B C5C 118.5(17)
C15B C16B C5C 119.3(18)
C2D C1D C6D 120.0
C2D C1D P1 121.92(19)
C6D C1D P1 118.07(19)
C1D C2D C3D 120.0
C2D C3D C4D 120.0
C5D C4D C3D 120.0
C6D C5D C4D 120.0
C5D C6D C1D 120.0
C2E C1E C6E 120.0
C2E C1E P1B 118.41(19)
C6E C1E P1B 121.48(19)
C1E C2E C3E 120.0
C4E C3E C2E 120.0
C5E C4E C3E 120.0
C4E C5E C6E 120.0
C5E C6E C1E 120.0
C2F C1F C6F 120.0
C2F C1F P1B 116.82(19)
C6F C1F P1B 123.05(19)
C1F C2F C3F 120.0
C4F C3F C2F 120.0
C5F C4F C3F 120.0
C4F C5F C6F 120.0
C1F C6F C5F 120.0
C2G C1G C6G 120.0
C2G C1G P2 123.8(2)
C6G C1G P2 116.1(2)
C3G C2G C1G 120.0
C4G C3G C2G 120.0
C3G C4G C5G 120.0
C4G C5G C6G 120.0
C5G C6G C1G 120.0
C6H C1H C2H 120.0
C6H C1H P2 122.6(2)
C2H C1H P2 117.4(2)
C3H C2H C1H 120.0
C4H C3H C2H 120.0
C3H C4H C5H 120.0
C6H C5H C4H 120.0
C1H C6H C5H 120.0
C2HB C1HB C6HB 120.0
C2HB C1HB P2 121.2(2)
C6HB C1HB P2 118.5(2)
C1HB C2HB C3HB 120.0
C4HB C3HB C2HB 120.0
C5HB C4HB C3HB 120.0
C4HB C5HB C6HB 120.0
C1HB C6HB C5HB 120.0
C2I C1I C6I 120.0
C2I C1I P2B 118.31(19)
C6I C1I P2B 121.68(19)
C1I C2I C3I 120.0
C4I C3I C2I 120.0
C3I C4I C5I 120.0
C6I C5I C4I 120.0
C5I C6I C1I 120.0
C2J C1J C6J 120.0
C2J C1J P2B 116.25(19)
C6J C1J P2B 123.23(19)
C1J C2J C3J 120.0
C2J C3J C4J 120.0
C5J C4J C3J 120.0
C6J C5J C4J 120.0
C5J C6J C1J 120.0
C6K C1K C2K 120.0
C6K C1K P1 119.5(2)
C2K C1K P1 120.4(2)
C3K C2K C1K 120.0
C2K C3K C4K 120.0
C3K C4K C5K 120.0
C6K C5K C4K 120.0
C1K C6K C5K 120.0

loop_
_geom_bond_atom_site_label_1
_geom_bond_atom_site_label_2
_geom_bond_distance
C4Z C3Z 1.492(19)
C3Z O1Z 1.429(18)
O1Z C2Z 1.411(19)
C2Z C1Z 1.539(19)
C1SB Br5 1.92(10)
C1SB Br4 1.92(10)
Br4 Br2 1.26(2)
C1SA Br1 2.07(5)
C1SA Br3 2.07(5)
C1S Br2 2.07(5)
C1S Br1 2.07(5)
Cu1 P1 2.268(5)
Cu1 P1B 2.273(5)
Cu1 I1 2.536(3)
Cu1B P2B 2.273(5)
Cu1B P2 2.277(6)
Cu1B I1B 2.530(3)
P1 C1 1.84(2)
P1 C1K 1.846(6)
P1 C1D 1.857(7)
P2 C6 1.80(2)
P2 C1H 1.843(7)
P2 C1G 1.845(7)
P2 C1HB 1.857(7)
P1B C1E 1.841(6)
P1B C1F 1.852(6)
P1B C1B 1.861(18)
P2B C6B 1.835(17)
P2B C1J 1.840(6)
P2B C1I 1.848(6)
C1 C2 1.38(3)
C1 C10A 1.39(3)
C2 C3 1.37(3)
C3 C3A 1.41(3)
C3A C15 1.43(3)
C3A C4 1.44(3)
C4 C5 1.35(3)
C5 C5A 1.44(3)
C5A C16 1.41(3)
C5A C6 1.43(3)
C6 C7 1.44(3)
C7 C8 1.39(3)
C8 C8A 1.37(3)
C8A C16 1.44(3)
C8A C9 1.44(3)
C9 C10 1.39(3)
C10 C10A 1.39(3)
C1B C2B 1.37(3)
C1B C10C 1.42(3)
C2B C3B 1.40(3)
C3B C3C 1.40(3)
C4B C5B 1.34(3)
C4B C3C 1.40(3)
C5B C5C 1.41(3)
C6B C7B 1.37(3)
C6B C5C 1.48(3)
C7B C8B 1.40(3)
C8B C8C 1.40(2)
C9B C10B 1.35(3)
C9B C8C 1.46(2)
C10A C15 1.47(2)
C10B C10C 1.44(3)
C3C C15B 1.44(3)
C5C C16B 1.45(3)
C8C C16B 1.42(3)
C10C C15B 1.44(2)
C15 C16 1.45(3)
C15B C16B 1.43(3)
C1D C2D 1.3900
C1D C6D 1.3900
C2D C3D 1.3900
C3D C4D 1.3900
C4D C5D 1.3900
C5D C6D 1.3900
C1E C2E 1.3899
C1E C6E 1.3900
C2E C3E 1.3900
C3E C4E 1.3900
C4E C5E 1.3900
C5E C6E 1.3900
C1F C2F 1.3899
C1F C6F 1.3900
C2F C3F 1.3901
C3F C4F 1.3900
C4F C5F 1.3900
C5F C6F 1.3901
C1G C2G 1.3900
C1G C6G 1.3901
C2G C3G 1.3900
C3G C4G 1.3900
C4G C5G 1.3900
C5G C6G 1.3900
C1H C6H 1.3900
C1H C2H 1.3901
C2H C3H 1.3900
C3H C4H 1.3900
C4H C5H 1.3901
C5H C6H 1.3900
C1HB C2HB 1.3899
C1HB C6HB 1.3900
C2HB C3HB 1.3901
C3HB C4HB 1.3900
C4HB C5HB 1.3899
C5HB C6HB 1.3901
C1I C2I 1.3900
C1I C6I 1.3901
C2I C3I 1.3901
C3I C4I 1.3899
C4I C5I 1.3900
C5I C6I 1.3899
C1J C2J 1.3900
C1J C6J 1.3901
C2J C3J 1.3900
C3J C4J 1.3901
C4J C5J 1.3900
C5J C6J 1.3900
C1K C6K 1.3899
C1K C2K 1.3900
C2K C3K 1.3900
C3K C4K 1.3900
C4K C5K 1.3900
C5K C6K 1.3900
